data_1549524
loop_
_publ_author_name
'Breternitz, Joachim'
'Godula-Jopek, Agata'
'Gregory, Duncan H.'

_publ_section_title
;
 Ni(NH3)2(NO3)2 - A 3-D Network through Bridging Nitrate Units Isolated
 from the Thermal Decomposition of Nickel Hexammine Dinitrate
;
_journal_name_full Inorganics
_journal_volume 6
_journal_year 2018
_chemical_compound_source 'synthesised as described'
_chemical_formula_moiety 'H6 N4 Ni O6'
_chemical_formula_sum 'H6 N4 Ni O6'
_chemical_formula_weight 216.8
_chemical_name_common 'Diammine nickel nitrate'
_chemical_name_systematic ' Diammine nickel(II) nitrate'
_space_group_IT_number 29
_symmetry_cell_setting orthorhombic
_symmetry_Int_Tables_number 29
_symmetry_space_group_name_Hall 'P 2c -2ac'
_symmetry_space_group_name_H-M 'P c a 21'
_cell_angle_alpha 90
_cell_angle_beta 90
_cell_angle_gamma 90
_cell_formula_units_Z 4
_cell_length_a 11.0628(5)
_cell_length_b 6.0454(3)
_cell_length_c 9.3526(4)
_cell_measurement_temperature 293
_cell_volume 625.49(5)
_computing_cell_refinement 'Jana2006 (Petricek et al., 2006)'
_computing_data_reduction 'Jana2006 (Petricek et al., 2006)'
_computing_molecular_graphics 'Diamond 3.1 (Brandenburg, 2005)'
_computing_structure_refinement 'Jana2006 (Petricek et al., 2006)'
_computing_structure_solution 'Superflip (Palatinus & Chapuis, 2007)'
_diffrn_ambient_temperature 293
_diffrn_detector 'sealed Xe-CO2 gas detector'
_diffrn_detector_type 'VANTEC-1 PSD'
_diffrn_measurement_device_type 'Bruker d8'
_diffrn_radiation_monochromator 'Ge 111'
_diffrn_radiation_probe x-ray
_diffrn_radiation_type 'Cu K\a~1~'
_diffrn_radiation_wavelength 1.54056
_diffrn_source 'sealed X-ray tube'
_diffrn_source_target Cu
_diffrn_source_type 'Bruker d8'
_exptl_absorpt_coefficient_mu 4.578
_exptl_absorpt_correction_type none
_exptl_crystal_density_diffrn 2.3018
_exptl_crystal_F_000 440
_pd_char_colour green
_pd_char_particle_morphology 'irregular powder, visual examination'
_pd_instr_location ' University of Glasgow'
_pd_meas_2theta_range_inc 0.025
_pd_meas_2theta_range_max 107.975
_pd_meas_2theta_range_min 5.000
_pd_meas_number_of_points 4120
_pd_prep_temperature 473
_pd_proc_2theta_range_inc 0.025
_pd_proc_2theta_range_max 107.975
_pd_proc_2theta_range_min 5
_pd_proc_ls_background_function '16 Legendre polynoms'
_pd_proc_ls_pref_orient_corr none
_pd_proc_ls_profile_function Pseudo-Voigt
_pd_proc_ls_prof_R_factor 0.0438
_pd_proc_ls_prof_wR_expected 0.0240
_pd_proc_ls_prof_wR_factor 0.0603
_pd_proc_wavelength 1.54051
_pd_spec_shape cylinder
_pd_spec_size_axial 0.7
_pd_spec_size_equat 5
_pd_spec_size_thick 'special glass capillary'
_refine_diff_density_max 0.38
_refine_diff_density_min -0.37
_refine_ls_goodness_of_fit_all 2.51
_refine_ls_hydrogen_treatment constr
_refine_ls_number_constraints 2
_refine_ls_number_parameters 68
_refine_ls_number_restraints 0
_refine_ls_R_factor_all 0.0335
_refine_ls_R_factor_gt 0.0333
_refine_ls_shift/su_max 0.0402
_refine_ls_shift/su_mean 0.0025
_refine_ls_weighting_scheme sigma
_refine_ls_wR_factor_all 0.0443
_refine_ls_wR_factor_gt 0.0443
_journal_article_reference 59
_cod_data_source_file Diamminenickelnitrate.cif
_cod_data_source_block DiammineNickelNitrate
_cod_original_formula_sum 'H6 N4 Ni1 O6'
_cod_database_code 1549524

loop_
_space_group_symop_id
_space_group_symop_operation_xyz
1 x,y,z
2 -x,-y,z+1/2
3 x+1/2,-y,z
4 -x+1/2,y,z+1/2

loop_
_atom_site_label
_atom_site_type_symbol
_atom_site_fract_x
_atom_site_fract_y
_atom_site_fract_z
_atom_site_adp_type
_atom_site_U_iso_or_equiv
_atom_site_site_symmetry_multiplicity
_atom_site_occupancy
_atom_site_calc_flag
_atom_site_refinement_flags
_atom_site_disorder_assembly
_atom_site_disorder_group
Ni1 Ni 0.6259(4) 0.7263(9) 0.9218(11) Uiso 0.0128(16) 4 1 d . . .
O22 O 0.722(2) 0.786(3) 0.729(2) Uiso 0.005(6) 4 1 d . . .
N11 N 0.483(5) 0.509(8) 0.687(5) Uiso 0.020(14) 4 1 d . . .
O11 O 0.517(3) 0.484(4) 0.811(3) Uiso 0.011(9) 4 1 d . . .
N2 N 0.741(2) 0.482(3) 0.969(4) Uiso 0.009(4) 4 1 d . . .
O23 O 0.714(2) 1.143(3) 0.732(3) Uiso 0.014(8) 4 1 d . . .
N1 N 0.495(2) 0.973(3) 0.887(4) Uiso 0.009(4) 4 1 d . . .
O21 O 0.726(3) 0.971(3) 1.039(3) Uiso 0.005(6) 4 1 d . . .
O12 O 0.518(2) 0.680(4) 1.119(3) Uiso 0.017(8) 4 1 d . . .
O13 O 0.485(2) 0.670(4) 0.621(3) Uiso 0.015(9) 4 1 d . . .
N21 N 0.748(5) 0.970(4) 0.675(5) Uiso 0.005(9) 4 1 d . . .
H1n2 H 0.70531 0.354893 0.958671 Uiso 0.0112 4 1 d . . .
H2n2 H 0.803219 0.488047 0.911187 Uiso 0.0112 4 1 d . . .
H3n2 H 0.766124 0.496051 1.056524 Uiso 0.0112 4 1 d . . .
H1n1 H 0.531012 1.099551 0.875008 Uiso 0.0112 4 1 d . . .
H2n1 H 0.45342 0.940386 0.811238 Uiso 0.0112 4 1 d . . .
H3n1 H 0.447479 0.980171 0.960785 Uiso 0.0112 4 1 d . . .

loop_
_atom_type_symbol
_atom_type_scat_dispersion_real
_atom_type_scat_dispersion_imag
_atom_type_scat_source
H 0.0000 0.0000 'International Tables Vol C tables 4.2.6.8 and 6.1.1.1'
N 0.0329 0.0188 'International Tables Vol C tables 4.2.6.8 and 6.1.1.1'
Ni -3.1187 0.5234 'International Tables Vol C tables 4.2.6.8 and 6.1.1.1'
O 0.0516 0.0335 'International Tables Vol C tables 4.2.6.8 and 6.1.1.1'

loop_
_geom_angle_atom_site_label_1
_geom_angle_atom_site_label_2
_geom_angle_atom_site_label_3
_geom_angle_site_symmetry_1
_geom_angle_site_symmetry_2
_geom_angle_site_symmetry_3
_geom_angle
O22 Ni1 O11 . . . 89.4(10)
O22 Ni1 N2 . . . 89.5(12)
O22 Ni1 N1 . . . 95.4(11)
O22 Ni1 O21 . . . 93.2(9)
O11 Ni1 N2 . . . 87.7(10)
O11 Ni1 N1 . . . 91.5(10)
O11 Ni1 O21 . . . 177.0(11)
N2 Ni1 N1 . . . 175.0(14)
N2 Ni1 O21 . . . 93.9(10)
N1 Ni1 O21 . . . 86.8(10)
Ni1 O22 N21 . . . 127(2)
O11 N11 O12 . . 2_664 111(4)
O11 N11 O13 . . . 127(5)
O12 N11 O13 2_664 . . 118(4)
Ni1 O11 N11 . . . 123(3)
Ni1 N2 H1n2 . . . 109.47
Ni1 N2 H2n2 . . . 109.47
Ni1 N2 H3n2 . . . 109.47
H1n2 N2 H2n2 . . . 109.47
H1n2 N2 H3n2 . . . 109.47
H2n2 N2 H3n2 . . . 109.47
Ni1 N1 H1n1 . . . 109.47
Ni1 N1 H2n1 . . . 109.47
Ni1 N1 H3n1 . . . 109.47
H1n1 N1 H2n1 . . . 109.47
H1n1 N1 H3n1 . . . 109.47
H2n1 N1 H3n1 . . . 109.47
Ni1 O21 N21 . . 4_655 127(2)
O22 N21 O23 . . . 121(4)
O22 N21 O21 . . 4_654 116(3)
O23 N21 O21 . . 4_654 119(3)

loop_
_geom_bond_atom_site_label_1
_geom_bond_atom_site_label_2
_geom_bond_site_symmetry_1
_geom_bond_site_symmetry_2
_geom_bond_distance
Ni1 O22 . . 2.12(2)
Ni1 O11 . . 2.16(3)
Ni1 N2 . . 2.00(2)
Ni1 N1 . . 2.10(2)
Ni1 O21 . . 2.14(3)
O22 N21 . . 1.25(4)
N11 O11 . . 1.23(6)
N11 O12 . 2_664 1.31(6)
N11 O13 . . 1.16(6)
N2 H1n2 . . 0.87
N2 H2n2 . . 0.87
N2 H3n2 . . 0.87
O23 N21 . . 1.23(4)
N1 H1n1 . . 0.87
N1 H2n1 . . 0.87
N1 H3n1 . . 0.87
O21 N21 . 4_655 1.32(6)

loop_
_geom_hbond_atom_site_label_D
_geom_hbond_atom_site_label_H
_geom_hbond_atom_site_label_A
_geom_hbond_site_symmetry_D
_geom_hbond_site_symmetry_H
_geom_hbond_site_symmetry_A
_geom_hbond_distance_DH
_geom_hbond_distance_HA
_geom_hbond_distance_DA
_geom_hbond_angle_DHA
N2 H1n2 O23 . . 1_545 0.87 2.48 3.03(4) 121.80
N2 H1n2 O21 . . 1_545 0.87 2.45 3.16(3) 139.58
N2 H2n2 O11 . . 3_565 0.87 2.55 3.39(4) 163.14
N2 H3n2 O22 . . 4_655 0.87 2.39 3.08(4) 136.89
N1 H1n1 O11 . . 1_565 0.87 2.40 3.18(3) 148.79
N1 H1n1 O23 . . . 0.87 2.44 3.00(4) 122.63
N1 H2n1 O13 . . . 0.87 2.44 3.09(4) 132.05
N1 H3n1 O21 . . 3_475 0.87 2.57 3.32(4) 144.23
